data_4500880
loop_
_publ_author_name
'Ghosh, Totan'
'Chattopadhyay, Tanmay'
'Das, Sudhanshu'
'Mondal, Sandip'
'Suresh, Eringathodi'
'Zangrando, Ennio'
'Das, Debasis'

_publ_section_title
;
 Thiocyanate and Dicyanamide Anion Controlled Nuclearity in Mn, Co, Ni,
 Cu, and Zn Metal Complexes with Hemilabile Ligand 2-Benzoylpyridine
;
_journal_issue 7
_journal_name_full 'Crystal Growth &amp; Design'
_journal_page_first 3198
_journal_paper_doi 10.1021/cg2004485
_journal_volume 11
_journal_year 2011
_chemical_formula_moiety 'C26 H18 CU N4 O2 S2'
_chemical_formula_sum 'C26 H18 Cu N4 O2 S2'
_chemical_formula_weight 546.10
_chemical_name_systematic
;

 ?

;
_space_group_IT_number 14
_symmetry_cell_setting monoclinic
_symmetry_space_group_name_Hall '-P 2yn'
_symmetry_space_group_name_H-M 'P 1 21/n 1'
_atom_sites_solution_hydrogens geom
_atom_sites_solution_primary direct
_atom_sites_solution_secondary difmap
_audit_creation_method SHELXL-97
_cell_angle_alpha 90.00
_cell_angle_beta 90.178(4)
_cell_angle_gamma 90.00
_cell_formula_units_Z 2
_cell_length_a 8.999(2)
_cell_length_b 10.750(3)
_cell_length_c 13.169(3)
_cell_measurement_reflns_used 587
_cell_measurement_temperature 293(2)
_cell_measurement_theta_max 27.0
_cell_measurement_theta_min 2.50
_cell_volume 1274.0(5)
_computing_cell_refinement 'BRUKER SMART APEX CCD'
_computing_data_collection 'BRUKER SMART APEX CCD'
_computing_data_reduction 'BRUKER SAINT'
_computing_molecular_graphics 'Ortep3 for Windows (Farrugia,1997)'
_computing_publication_material 'Wingx 1.80.05 (Farrugia, 1999)'
_computing_structure_refinement 'SHELX97 (Sheldrick, 2008)'
_computing_structure_solution 'SHELX97 (Sheldrick, 2008)'
_diffrn_ambient_temperature 293(2)
_diffrn_detector_area_resol_mean 0.3
_diffrn_measured_fraction_theta_full 1.000
_diffrn_measured_fraction_theta_max 1.000
_diffrn_measurement_device_type 'BRUKER SMART APEX CCD'
_diffrn_measurement_method OMEGA
_diffrn_radiation_monochromator graphite
_diffrn_radiation_source 'fine-focus sealed tube'
_diffrn_radiation_type MoK\a
_diffrn_radiation_wavelength 0.71073
_diffrn_reflns_av_R_equivalents 0.0346
_diffrn_reflns_av_sigmaI/netI 0.0354
_diffrn_reflns_limit_h_max 11
_diffrn_reflns_limit_h_min -12
_diffrn_reflns_limit_k_max 14
_diffrn_reflns_limit_k_min -12
_diffrn_reflns_limit_l_max 17
_diffrn_reflns_limit_l_min -17
_diffrn_reflns_number 10818
_diffrn_reflns_theta_full 27.75
_diffrn_reflns_theta_max 27.75
_diffrn_reflns_theta_min 2.45
_exptl_absorpt_coefficient_mu 1.052
_exptl_absorpt_correction_T_max 0.7002
_exptl_absorpt_correction_T_min 0.5826
_exptl_absorpt_correction_type empirical
_exptl_absorpt_process_details SADABS
_exptl_crystal_colour blue
_exptl_crystal_density_diffrn 1.424
_exptl_crystal_density_method 'not measured'
_exptl_crystal_description rectangle
_exptl_crystal_F_000 558
_exptl_crystal_size_max 0.58
_exptl_crystal_size_mid 0.46
_exptl_crystal_size_min 0.37
_refine_diff_density_max 0.501
_refine_diff_density_min -0.332
_refine_diff_density_rms 0.059
_refine_ls_extinction_method none
_refine_ls_goodness_of_fit_ref 0.774
_refine_ls_hydrogen_treatment constr
_refine_ls_matrix_type full
_refine_ls_number_parameters 160
_refine_ls_number_reflns 3051
_refine_ls_number_restraints 0
_refine_ls_restrained_S_all 0.774
_refine_ls_R_factor_all 0.0573
_refine_ls_R_factor_gt 0.0376
_refine_ls_shift/su_max 0.000
_refine_ls_shift/su_mean 0.000
_refine_ls_structure_factor_coef Fsqd
_refine_ls_weighting_details 'calc w=1/[\s^2^(Fo^2^)+(0.0910P)^2^+0.9442P] where P=(Fo^2^+2Fc^2^)/3'
_refine_ls_weighting_scheme calc
_refine_ls_wR_factor_gt 0.1034
_refine_ls_wR_factor_ref 0.1225
_reflns_number_gt 2299
_reflns_number_total 3051
_reflns_threshold_expression >2sigma(I)
_cod_data_source_file cg2004485_si_007.cif
_cod_data_source_block 3
_cod_depositor_comments
;
The following automatic conversions were performed:

'_exptl_absorpt_correction_type' value 'EMPIRICAL' changed to
'empirical' according to
/home/saulius/struct/CIF-dictionaries/cif_core.dic dictionary named
'cif_core.dic' version 2.4.1 from 2010-06-29.

Automatic conversion script
Id: cif_fix_values 1715 2011-07-08 13:25:40Z adriana 
;
_cod_original_cell_volume 1273.9(6)
_cod_original_sg_symbol_H-M 'P 21/n'
_cod_database_code 4500880

loop_
_symmetry_equiv_pos_as_xyz
'x, y, z'
'-x+1/2, y+1/2, -z+1/2'
'-x, -y, -z'
'x-1/2, -y-1/2, z-1/2'

loop_
_atom_site_label
_atom_site_type_symbol
_atom_site_fract_x
_atom_site_fract_y
_atom_site_fract_z
_atom_site_U_iso_or_equiv
_atom_site_adp_type
_atom_site_occupancy
_atom_site_symmetry_multiplicity
_atom_site_calc_flag
_atom_site_refinement_flags
Cu Cu 0.0000 0.0000 1.0000 0.03795(15) Uani 1 2 d S
N2 N -0.0010(3) 0.0914(2) 0.87143(18) 0.0560(6) Uani 1 1 d .
N1 N -0.0067(2) -0.16547(18) 0.92801(15) 0.0384(4) Uani 1 1 d .
O1 O 0.2613(2) 0.05789(17) 1.00914(17) 0.0597(5) Uani 1 1 d .
S1 S -0.00277(9) 0.27889(7) 0.72738(6) 0.0569(2) Uani 1 1 d .
C5 C -0.1310(3) -0.2337(2) 0.93408(19) 0.0399(5) Uani 1 1 d .
C4 C -0.1422(3) -0.3477(3) 0.8876(2) 0.0556(7) Uani 1 1 d .
H4 H -0.2300 -0.3931 0.8914 0.067 Uiso 1 1 calc R
C3 C -0.0212(4) -0.3943(3) 0.8351(3) 0.0675(9) Uani 1 1 d .
H3 H -0.0265 -0.4714 0.8033 0.081 Uiso 1 1 calc R
C2 C 0.1061(4) -0.3250(3) 0.8309(3) 0.0631(8) Uani 1 1 d .
H2 H 0.1891 -0.3549 0.7969 0.076 Uiso 1 1 calc R
C1 C 0.1098(3) -0.2105(3) 0.8775(2) 0.0496(6) Uani 1 1 d .
H1 H 0.1961 -0.1631 0.8736 0.059 Uiso 1 1 calc R
C6 C 0.2583(2) 0.1714(2) 1.01152(19) 0.0409(5) Uani 1 1 d .
C7 C 0.3742(2) 0.2461(2) 0.96096(18) 0.0396(5) Uani 1 1 d .
C8 C 0.5140(3) 0.1940(3) 0.9490(2) 0.0512(6) Uani 1 1 d .
H8 H 0.5343 0.1161 0.9765 0.061 Uiso 1 1 calc R
C9 C 0.6227(3) 0.2568(3) 0.8969(3) 0.0651(8) Uani 1 1 d .
H9 H 0.7168 0.2222 0.8900 0.078 Uiso 1 1 calc R
C10 C 0.5917(4) 0.3715(4) 0.8548(3) 0.0716(9) Uani 1 1 d .
H10 H 0.6649 0.4135 0.8186 0.086 Uiso 1 1 calc R
C11 C 0.4547(4) 0.4238(3) 0.8659(3) 0.0714(9) Uani 1 1 d .
H11 H 0.4350 0.5013 0.8375 0.086 Uiso 1 1 calc R
C12 C 0.3452(3) 0.3623(3) 0.9190(2) 0.0548(7) Uani 1 1 d .
H12 H 0.2520 0.3985 0.9268 0.066 Uiso 1 1 calc R
C13 C -0.0019(3) 0.1705(2) 0.81216(18) 0.0400(5) Uani 1 1 d .

loop_
_atom_site_aniso_label
_atom_site_aniso_U_11
_atom_site_aniso_U_22
_atom_site_aniso_U_33
_atom_site_aniso_U_23
_atom_site_aniso_U_13
_atom_site_aniso_U_12
Cu 0.0452(2) 0.0251(2) 0.0436(2) 0.00198(16) 0.00915(16) -0.00485(16)
N2 0.0807(17) 0.0392(13) 0.0483(12) 0.0027(10) 0.0103(11) -0.0029(11)
N1 0.0388(10) 0.0304(10) 0.0462(10) 0.0000(8) 0.0083(8) 0.0006(8)
O1 0.0512(11) 0.0271(10) 0.1011(16) 0.0006(10) 0.0244(10) 0.0016(8)
S1 0.0702(5) 0.0455(4) 0.0550(4) 0.0137(3) 0.0058(3) 0.0004(3)
C5 0.0407(12) 0.0277(11) 0.0513(13) -0.0008(10) 0.0051(10) 0.0001(9)
C4 0.0577(16) 0.0354(14) 0.0738(19) -0.0106(13) 0.0072(13) -0.0041(12)
C3 0.078(2) 0.0391(16) 0.086(2) -0.0206(15) 0.0124(17) 0.0037(14)
C2 0.0628(18) 0.0519(17) 0.075(2) -0.0100(15) 0.0191(15) 0.0168(14)
C1 0.0425(13) 0.0451(15) 0.0612(16) -0.0010(12) 0.0124(11) 0.0035(11)
C6 0.0375(12) 0.0312(12) 0.0539(14) 0.0001(10) 0.0044(10) -0.0009(9)
C7 0.0380(11) 0.0342(12) 0.0466(13) 0.0022(10) 0.0019(9) -0.0031(9)
C8 0.0442(14) 0.0490(16) 0.0603(17) 0.0044(13) 0.0093(11) 0.0027(11)
C9 0.0450(15) 0.076(2) 0.075(2) -0.0033(17) 0.0162(13) -0.0082(14)
C10 0.072(2) 0.075(2) 0.0678(19) -0.0021(17) 0.0228(16) -0.0332(18)
C11 0.093(2) 0.0444(17) 0.077(2) 0.0176(15) 0.0181(18) -0.0120(16)
C12 0.0561(15) 0.0412(15) 0.0671(17) 0.0099(13) 0.0068(13) 0.0006(12)
C13 0.0447(12) 0.0353(12) 0.0401(12) -0.0053(10) 0.0093(9) -0.0032(10)

loop_
_atom_type_symbol
_atom_type_description
_atom_type_scat_dispersion_real
_atom_type_scat_dispersion_imag
_atom_type_scat_source
C C 0.0033 0.0016 'International Tables Vol C Tables 4.2.6.8 and 6.1.1.4'
H H 0.0000 0.0000 'International Tables Vol C Tables 4.2.6.8 and 6.1.1.4'
N N 0.0061 0.0033 'International Tables Vol C Tables 4.2.6.8 and 6.1.1.4'
O O 0.0106 0.0060 'International Tables Vol C Tables 4.2.6.8 and 6.1.1.4'
S S 0.1246 0.1234 'International Tables Vol C Tables 4.2.6.8 and 6.1.1.4'
Cu Cu 0.3201 1.2651 'International Tables Vol C Tables 4.2.6.8 and 6.1.1.4'

loop_
_geom_angle_atom_site_label_1
_geom_angle_atom_site_label_2
_geom_angle_atom_site_label_3
_geom_angle
_geom_angle_site_symmetry_1
_geom_angle_site_symmetry_3
N2 Cu N2 180.000(1) . 3_557
N2 Cu N1 92.07(9) . .
N2 Cu N1 87.93(9) 3_557 .
N2 Cu N1 87.93(9) . 3_557
N2 Cu N1 92.07(9) 3_557 3_557
N1 Cu N1 180.0 . 3_557
N2 Cu O1 94.80(9) . 3_557
N2 Cu O1 85.20(9) 3_557 3_557
N1 Cu O1 73.97(7) . 3_557
N1 Cu O1 106.03(7) 3_557 3_557
N2 Cu O1 85.20(9) . .
N2 Cu O1 94.80(9) 3_557 .
N1 Cu O1 106.03(7) . .
N1 Cu O1 73.97(7) 3_557 .
O1 Cu O1 180.0 3_557 .
C13 N2 Cu 162.7(2) . .
C1 N1 C5 119.2(2) . .
C1 N1 Cu 122.14(17) . .
C5 N1 Cu 118.58(15) . .
C6 O1 Cu 103.61(15) . .
N1 C5 C4 121.5(2) . .
N1 C5 C6 114.8(2) . 3_557
C4 C5 C6 123.6(2) . 3_557
C5 C4 C3 119.2(3) . .
C2 C3 C4 118.9(3) . .
C3 C2 C1 119.3(3) . .
N1 C1 C2 121.9(3) . .
O1 C6 C7 121.1(2) . .
O1 C6 C5 118.2(2) . 3_557
C7 C6 C5 120.7(2) . 3_557
C8 C7 C12 119.2(2) . .
C8 C7 C6 118.3(2) . .
C12 C7 C6 122.4(2) . .
C9 C8 C7 120.4(3) . .
C8 C9 C10 119.8(3) . .
C11 C10 C9 120.4(3) . .
C10 C11 C12 120.3(3) . .
C11 C12 C7 119.9(3) . .
N2 C13 S1 178.8(2) . .

loop_
_geom_bond_atom_site_label_1
_geom_bond_atom_site_label_2
_geom_bond_distance
_geom_bond_site_symmetry_2
Cu N2 1.958(2) .
Cu N2 1.958(2) 3_557
Cu N1 2.016(2) .
Cu N1 2.016(2) 3_557
Cu O1 2.4346(19) 3_557
Cu O1 2.4346(19) .
C5 N1 1.341(3) .
C5 C4 1.373(4) .
C5 C6 1.509(3) 3_557
C4 C3 1.385(4) .
C3 C2 1.368(5) .
C2 C1 1.375(4) .
C1 N1 1.335(3) .
C6 O1 1.221(3) .
C6 C7 1.477(3) .
C6 C5 1.509(3) 3_557
C7 C8 1.386(4) .
C7 C12 1.390(4) .
C8 C9 1.375(4) .
C9 C10 1.380(5) .
C10 C11 1.363(5) .
C11 C12 1.379(4) .
C13 N2 1.154(3) .
C13 S1 1.614(3) .

loop_
_geom_torsion_atom_site_label_1
_geom_torsion_atom_site_label_2
_geom_torsion_atom_site_label_3
_geom_torsion_atom_site_label_4
_geom_torsion
_geom_torsion_site_symmetry_1
N2 Cu N2 C13 169(100) 3_557
N1 Cu N2 C13 177.7(8) .
N1 Cu N2 C13 -2.3(8) 3_557
O1 Cu N2 C13 103.6(8) 3_557
O1 Cu N2 C13 -76.4(8) .
C2 C1 N1 C5 0.3(4) .
C2 C1 N1 Cu 178.1(2) .
C4 C5 N1 C1 -1.4(4) .
C6 C5 N1 C1 -177.1(2) 3_557
C4 C5 N1 Cu -179.4(2) .
C6 C5 N1 Cu 4.9(3) 3_557
N2 Cu N1 C1 71.6(2) .
N2 Cu N1 C1 -108.4(2) 3_557
N1 Cu N1 C1 36(36) 3_557
O1 Cu N1 C1 166.0(2) 3_557
O1 Cu N1 C1 -14.0(2) .
N2 Cu N1 C5 -110.50(19) .
N2 Cu N1 C5 69.50(19) 3_557
N1 Cu N1 C5 -146(36) 3_557
O1 Cu N1 C5 -16.10(17) 3_557
O1 Cu N1 C5 163.90(17) .
C7 C6 O1 Cu -144.62(19) .
C5 C6 O1 Cu 34.2(3) 3_557
N2 Cu O1 C6 61.65(19) .
N2 Cu O1 C6 -118.35(19) 3_557
N1 Cu O1 C6 152.43(18) .
N1 Cu O1 C6 -27.57(18) 3_557
O1 Cu O1 C6 84(59) 3_557
N1 C5 C4 C3 1.3(4) .
C6 C5 C4 C3 176.7(3) 3_557
C5 C4 C3 C2 -0.1(5) .
C4 C3 C2 C1 -1.0(5) .
C3 C2 C1 N1 0.9(5) .
O1 C6 C7 C8 -27.1(4) .
C5 C6 C7 C8 154.1(2) 3_557
O1 C6 C7 C12 148.3(3) .
C5 C6 C7 C12 -30.5(4) 3_557
C12 C7 C8 C9 0.4(4) .
C6 C7 C8 C9 175.9(3) .
C7 C8 C9 C10 -1.0(5) .
C8 C9 C10 C11 1.0(5) .
C9 C10 C11 C12 -0.2(5) .
C10 C11 C12 C7 -0.4(5) .
C8 C7 C12 C11 0.3(4) .
C6 C7 C12 C11 -175.0(3) .
S1 C13 N2 Cu 173(100) .
